data_2003943
loop_
_publ_author_name
'Dupont, L.'
'Masereel, B.'
'Lambert, D.'
'Scriba, G.'

_publ_contact_author
;
           Dr L. Dupont
           Unit\'e de Cristallographie
           Institut de Physique B5
           Universit\'e de Li\`ege au Sart Tilman
           B-4000 Li\`ege (Belgium)
;
_publ_section_title
;
 2-Cyanoimino-5,5-diphenyl-4-imidazolinone Monohydrate
;
_journal_issue 9
_journal_name_full 'Acta Crystallographica Section C'
_journal_page_first 1901
_journal_page_last 1903
_journal_paper_doi 10.1107/S0108270195001661
_journal_volume 51
_journal_year 1995
_chemical_compound_source 'Laboratory of Medicinal Chemistry, Li\`ege'
_chemical_formula_moiety 'C16 H12 N4 O, H2 O'
_chemical_formula_sum 'C16 H14 N4 O2'
_chemical_formula_weight 294.31
_chemical_name_systematic
;
 2-Cyanoimino-5,5-diphenyl-4-imidazolinone Monohydrate
;
_space_group_IT_number 14
_symmetry_cell_setting monoclinic
_symmetry_space_group_name_Hall '-P 2yab'
_symmetry_space_group_name_H-M 'P 1 21/a 1'
_audit_creation_method SHELXL
_cell_angle_alpha 90.00
_cell_angle_beta 101.448(9)
_cell_angle_gamma 90.00
_cell_formula_units_Z 4
_cell_length_a 11.576(2)
_cell_length_b 10.6933(7)
_cell_length_c 11.582(2)
_cell_measurement_reflns_used 37
_cell_measurement_temperature 293(2)
_cell_measurement_theta_max 41.99
_cell_measurement_theta_min 34.12
_cell_volume 1405.2(4)
_computing_cell_refinement DIF4
_computing_data_collection 'DIF4 (Stoe & Cie, 1988a)'
_computing_data_reduction 'REDU4 (Stoe & Cie, 1988b)'
_computing_molecular_graphics 'ORTEPII (Johnson, 1976)'
_computing_publication_material SHELXL93
_computing_structure_refinement 'SHELXL93 (Sheldrick, 1993)'
_computing_structure_solution 'SHELXS86 (Sheldrick, 1985)'
_diffrn_ambient_temperature 293(2)
_diffrn_measurement_device 'Stoe-Siemens AED 4-circle diffractometer'
_diffrn_measurement_method \w-scan
_diffrn_radiation_monochromator graphite
_diffrn_radiation_source 'fine-focus sealed tube'
_diffrn_radiation_type CuK\a
_diffrn_radiation_wavelength 1.54180
_diffrn_reflns_av_R_equivalents 0.0215
_diffrn_reflns_av_sigmaI/netI 0.0243
_diffrn_reflns_limit_h_max 12
_diffrn_reflns_limit_h_min -12
_diffrn_reflns_limit_k_max 11
_diffrn_reflns_limit_k_min 0
_diffrn_reflns_limit_l_max 12
_diffrn_reflns_limit_l_min 0
_diffrn_reflns_number 2123
_diffrn_reflns_theta_max 58.94
_diffrn_reflns_theta_min 3.89
_diffrn_standards_decay_% 5.0
_diffrn_standards_interval_time '60 min'
_diffrn_standards_number 2
_exptl_absorpt_coefficient_mu 0.782
_exptl_absorpt_correction_T_max 0.8353
_exptl_absorpt_correction_T_min 0.7088
_exptl_absorpt_correction_type 'semi-empirical, \y scan'
_exptl_crystal_colour colourless
_exptl_crystal_density_diffrn 1.391
_exptl_crystal_density_meas ?
_exptl_crystal_description prism
_exptl_crystal_F_000 616
_exptl_crystal_size_max 0.42
_exptl_crystal_size_mid 0.38
_exptl_crystal_size_min 0.27
_refine_diff_density_max 0.140
_refine_diff_density_min -0.126
_refine_ls_extinction_coef 0.0142(9)
_refine_ls_extinction_method 'SHELXL93 (Sheldrick, 1993)'
_refine_ls_goodness_of_fit_all 1.073
_refine_ls_goodness_of_fit_obs 1.192
_refine_ls_hydrogen_treatment
;H atoms constrained (included as riding atoms) except H(water)
atoms (kept fixed)
;
_refine_ls_matrix_type full
_refine_ls_number_parameters 202
_refine_ls_number_reflns 2012
_refine_ls_number_restraints 0
_refine_ls_restrained_S_all 1.073
_refine_ls_restrained_S_obs 1.192
_refine_ls_R_factor_all 0.0467
_refine_ls_R_factor_obs 0.0347
_refine_ls_shift/esd_max 0.000
_refine_ls_shift/esd_mean 0.000
_refine_ls_structure_factor_coef Fsqd
_refine_ls_weighting_scheme
;calc w = 1/[\s^2^(Fo^2^) + (0.0553P)^2^ + 0.2671P]
where P = (Fo^2^ + 2Fc^2^)/3
;
_refine_ls_wR_factor_all 0.1063
_refine_ls_wR_factor_obs 0.1025
_reflns_number_observed 1562
_reflns_number_total 2012
_reflns_observed_criterion >2sigma(I)
_cod_data_source_file pa1170.cif
_cod_data_source_block sm0152
_cod_original_cell_volume 1405.1(3)
_cod_original_sg_symbol_H-M 'P 21/a'
_cod_database_code 2003943
_cod_database_fobs_code 2003943

loop_
_symmetry_equiv_pos_as_xyz
'x, y, z'
'-x+1/2, y+1/2, -z'
'-x, -y, -z'
'x-1/2, -y-1/2, z'

loop_
_atom_site_aniso_label
_atom_site_aniso_U_11
_atom_site_aniso_U_22
_atom_site_aniso_U_33
_atom_site_aniso_U_12
_atom_site_aniso_U_13
_atom_site_aniso_U_23
C1 0.0448(10) 0.0443(11) 0.0448(11) -0.0018(9) 0.0017(8) -0.0009(9)
C2 0.0519(11) 0.0543(12) 0.0460(11) -0.0065(11) 0.0024(9) 0.0046(10)
C3 0.0467(10) 0.0467(10) 0.0464(10) 0.0045(8) 0.0079(8) 0.0012(8)
C4 0.0465(11) 0.0499(11) 0.0476(11) 0.0033(9) 0.0023(9) -0.0007(9)
C5 0.0444(11) 0.0507(11) 0.0471(11) 0.0035(9) 0.0030(9) 0.0047(9)
C6 0.0589(14) 0.0654(13) 0.0657(14) -0.0011(11) 0.0163(11) -0.0042(11)
C7 0.0539(13) 0.082(2) 0.080(2) -0.0056(12) 0.0204(12) 0.0059(14)
C8 0.0552(14) 0.0715(15) 0.075(2) -0.0118(11) 0.0007(12) 0.0073(13)
C9 0.0678(15) 0.0708(15) 0.0638(14) -0.0146(12) -0.0009(12) -0.0053(12)
C10 0.0572(13) 0.0687(14) 0.0511(12) -0.0052(11) 0.0066(10) 0.0003(11)
C11 0.0470(10) 0.0435(10) 0.0478(11) -0.0004(8) 0.0069(8) 0.0020(9)
C12 0.082(2) 0.0664(15) 0.0574(13) 0.0235(12) 0.0019(11) -0.0074(11)
C13 0.103(2) 0.074(2) 0.0567(13) 0.0172(15) 0.0025(13) -0.0147(12)
C14 0.0706(14) 0.0666(14) 0.0510(12) -0.0051(12) -0.0027(11) 0.0006(11)
C15 0.0579(13) 0.0710(14) 0.0546(12) 0.0076(11) 0.0004(10) 0.0059(11)
C16 0.0555(12) 0.0573(12) 0.0506(11) 0.0070(10) 0.0069(9) -0.0014(9)
N1 0.0480(9) 0.0437(9) 0.0475(9) 0.0071(7) 0.0081(7) 0.0043(7)
N2 0.0538(10) 0.0458(9) 0.0545(10) 0.0078(8) 0.0084(8) 0.0083(8)
N3 0.0565(10) 0.0502(10) 0.0541(10) 0.0047(8) 0.0131(8) 0.0064(8)
N4 0.0615(11) 0.0632(11) 0.0664(11) 0.0061(10) 0.0085(9) -0.0049(9)
O1 0.0593(9) 0.0649(9) 0.0641(9) 0.0199(8) 0.0141(7) 0.0035(7)
O2 0.0596(10) 0.0539(8) 0.0727(10) 0.0041(7) 0.0084(7) 0.0061(7)

loop_
_atom_site_label
_atom_site_occupancy
_atom_site_fract_x
_atom_site_fract_y
_atom_site_fract_z
_atom_site_U_iso_or_equiv
_atom_site_thermal_displace_type
_atom_site_calc_flag
_atom_site_refinement_flags
_atom_site_type_symbol
C1 1 0.7688(2) 0.2279(2) 0.3929(2) 0.0456(5) Uani d . C
C2 1 0.6520(2) 0.3039(2) 0.5130(2) 0.0518(5) Uani d . C
C3 1 0.8370(2) 0.3021(2) 0.2308(2) 0.0468(5) Uani d . C
C4 1 0.8933(2) 0.1758(2) 0.2736(2) 0.0490(5) Uani d . C
C5 1 0.9337(2) 0.4023(2) 0.2421(2) 0.0483(5) Uani d . C
C6 1 1.0054(2) 0.4077(2) 0.1595(2) 0.0628(6) Uani d . C
H6 1 0.9941(2) 0.3509(2) 0.0975(2) 0.075 Uiso calc R H
C7 1 1.0934(2) 0.4968(2) 0.1684(2) 0.0709(7) Uani d . C
H7 1 1.1409(2) 0.4994(2) 0.1124(2) 0.085 Uiso calc R H
C8 1 1.1111(2) 0.5814(2) 0.2594(2) 0.0688(7) Uani d . C
H8 1 1.1701(2) 0.6413(2) 0.2650(2) 0.083 Uiso calc R H
C9 1 1.0410(2) 0.5768(2) 0.3419(2) 0.0694(6) Uani d . C
H9 1 1.0528(2) 0.6338(2) 0.4037(2) 0.083 Uiso calc R H
C10 1 0.9528(2) 0.4876(2) 0.3336(2) 0.0596(6) Uani d . C
H10 1 0.9060(2) 0.4852(2) 0.3902(2) 0.071 Uiso calc R H
C11 1 0.7639(2) 0.2945(2) 0.1050(2) 0.0464(5) Uani d . C
C12 1 0.7886(2) 0.2103(2) 0.0234(2) 0.0702(7) Uani d . C
H12 1 0.8502(2) 0.1538(2) 0.0449(2) 0.084 Uiso calc R H
C13 1 0.7230(3) 0.2087(2) -0.0902(2) 0.0797(7) Uani d . C
H13 1 0.7413(3) 0.1518(2) -0.1447(2) 0.096 Uiso calc R H
C14 1 0.6313(2) 0.2903(2) -0.1230(2) 0.0648(6) Uani d . C
H14 1 0.5866(2) 0.2886(2) -0.1992(2) 0.078 Uiso calc R H
C15 1 0.6062(2) 0.3739(2) -0.0429(2) 0.0626(6) Uani d . C
H15 1 0.5443(2) 0.4299(2) -0.0649(2) 0.075 Uiso calc R H
C16 1 0.6713(2) 0.3765(2) 0.0704(2) 0.0550(5) Uani d . C
H16 1 0.6528(2) 0.4341(2) 0.1241(2) 0.066 Uiso calc R H
N1 1 0.76165(13) 0.32051(15) 0.31717(13) 0.0466(4) Uani d . N
H1 1 0.71745(13) 0.38498(15) 0.31820(13) 0.056 Uiso calc R H
N2 1 0.84445(14) 0.13960(14) 0.36583(14) 0.0517(4) Uani d . N
H2 1 0.85936(14) 0.06974(14) 0.40256(14) 0.062 Uiso calc R H
N3 1 0.71989(14) 0.21304(15) 0.48504(14) 0.0533(5) Uani d . N
N4 1 0.5932(2) 0.3777(2) 0.5463(2) 0.0643(5) Uani d . N
O1 1 0.96777(13) 0.11880(14) 0.23558(13) 0.0625(4) Uani d . O
O2 1 0.84873(14) 0.05654(13) 0.67803(13) 0.0628(4) Uani d . O
H2A 1 0.8111 0.1038 0.6136 0.114(11) Uiso d . H
H2B 1 0.9213 0.0455 0.6757 0.130(13) Uiso d . H

loop_
_atom_type_symbol
_atom_type_description
_atom_type_scat_source
_atom_type_scat_dispersion_real
_atom_type_scat_dispersion_imag
C C 'International Tables Vol C Tables 4.2.6.8 and 6.1.1.4' 0.0181 0.0091
H H 'International Tables Vol C Tables 4.2.6.8 and 6.1.1.4' 0.0000 0.0000
N N 'International Tables Vol C Tables 4.2.6.8 and 6.1.1.4' 0.0311 0.0180
O O 'International Tables Vol C Tables 4.2.6.8 and 6.1.1.4' 0.0492 0.0322

loop_
_geom_angle_atom_site_label_1
_geom_angle_atom_site_label_2
_geom_angle_atom_site_label_3
_geom_angle
_geom_angle_publ_flag
N3 C1 N1 130.8(2) yes
N3 C1 N2 120.2(2) yes
N1 C1 N2 109.0(2) yes
N4 C2 N3 174.2(2) yes
N1 C3 C11 111.38(15) yes
N1 C3 C5 111.7(2) yes
C11 C3 C5 111.9(2) yes
N1 C3 C4 99.77(15) yes
C11 C3 C4 112.2(2) yes
C5 C3 C4 109.27(15) yes
O1 C4 N2 125.5(2) yes
O1 C4 C3 127.8(2) yes
N2 C4 C3 106.7(2) yes
C10 C5 C6 118.4(2) yes
C10 C5 C3 121.9(2) yes
C6 C5 C3 119.7(2) yes
C7 C6 C5 120.7(2) yes
C7 C6 H6 119.6 ?
C5 C6 H6 119.6 ?
C8 C7 C6 120.4(2) yes
C8 C7 H7 119.8 ?
C6 C7 H7 119.8 ?
C9 C8 C7 119.5(2) yes
C9 C8 H8 120.2 ?
C7 C8 H8 120.2 ?
C8 C9 C10 120.4(2) yes
C8 C9 H9 119.8 ?
C10 C9 H9 119.8 ?
C5 C10 C9 120.7(2) yes
C5 C10 H10 119.6 ?
C9 C10 H10 119.6 ?
C12 C11 C16 118.2(2) yes
C12 C11 C3 122.4(2) yes
C16 C11 C3 119.4(2) yes
C11 C12 C13 120.8(2) yes
C11 C12 H12 119.6 ?
C13 C12 H12 119.6 ?
C14 C13 C12 120.4(2) yes
C14 C13 H13 119.8 ?
C12 C13 H13 119.8 ?
C15 C14 C13 119.2(2) yes
C15 C14 H14 120.4 ?
C13 C14 H14 120.4 ?
C14 C15 C16 120.8(2) yes
C14 C15 H15 119.6 ?
C16 C15 H15 119.6 ?
C15 C16 C11 120.6(2) yes
C15 C16 H16 119.7 ?
C11 C16 H16 119.7 ?
C1 N1 C3 112.8(2) yes
C1 N1 H1 123.6 ?
C3 N1 H1 123.6 ?
C4 N2 C1 111.6(2) yes
C4 N2 H2 124.2 ?
C1 N2 H2 124.2 ?
C1 N3 C2 118.7(2) yes
H2A O2 H2B 110.8 ?

loop_
_geom_bond_atom_site_label_1
_geom_bond_atom_site_label_2
_geom_bond_distance
_geom_bond_publ_flag
C1 N3 1.313(2) yes
C1 N1 1.315(2) yes
C1 N2 1.366(2) yes
C2 N4 1.157(3) yes
C2 N3 1.330(3) yes
C3 N1 1.465(2) yes
C3 C11 1.535(3) yes
C3 C5 1.537(3) yes
C3 C4 1.538(3) yes
C4 O1 1.208(2) yes
C4 N2 1.360(2) yes
C5 C10 1.382(3) yes
C5 C6 1.386(3) yes
C6 C7 1.384(3) yes
C6 H6 0.93 ?
C7 C8 1.373(3) yes
C7 H7 0.93 ?
C8 C9 1.372(3) yes
C8 H8 0.93 ?
C9 C10 1.386(3) yes
C9 H9 0.93 ?
C10 H10 0.93 ?
C11 C12 1.376(3) yes
C11 C16 1.381(3) yes
C12 C13 1.383(3) yes
C12 H12 0.93 ?
C13 C14 1.368(3) yes
C13 H13 0.93 ?
C14 C15 1.361(3) yes
C14 H14 0.93 ?
C15 C16 1.379(3) yes
C15 H15 0.93 ?
C16 H16 0.93 ?
N1 H1 0.86 ?
N2 H2 0.86 ?
O2 H2A 0.93 ?
O2 H2B 0.85 ?

loop_
_geom_torsion_atom_site_label_1
_geom_torsion_atom_site_label_2
_geom_torsion_atom_site_label_3
_geom_torsion_atom_site_label_4
_geom_torsion
_geom_torsion_publ_flag
N1 C3 C4 O1 -176.6(2) yes
C11 C3 C4 O1 65.4(3) ?
C5 C3 C4 O1 -59.3(2) ?
N1 C3 C4 N2 2.2(2) yes
C11 C3 C4 N2 -115.8(2) yes
C5 C3 C4 N2 119.5(2) yes
N1 C3 C5 C10 7.5(2) yes
C11 C3 C5 C10 133.2(2) yes
C4 C3 C5 C10 -101.9(2) yes
N1 C3 C5 C6 -173.1(2) ?
C11 C3 C5 C6 -47.4(2) ?
C4 C3 C5 C6 77.5(2) ?
C10 C5 C6 C7 -0.3(3) ?
C3 C5 C6 C7 -179.7(2) ?
C5 C6 C7 C8 0.0(4) ?
C6 C7 C8 C9 0.2(4) ?
C7 C8 C9 C10 -0.1(4) ?
C6 C5 C10 C9 0.4(3) ?
C3 C5 C10 C9 179.8(2) ?
C8 C9 C10 C5 -0.2(3) ?
N1 C3 C11 C12 -139.1(2) yes
C5 C3 C11 C12 95.0(2) yes
C4 C3 C11 C12 -28.3(3) yes
N1 C3 C11 C16 42.3(2) ?
C5 C3 C11 C16 -83.5(2) ?
C4 C3 C11 C16 153.2(2) ?
C16 C11 C12 C13 0.5(4) ?
C3 C11 C12 C13 -178.1(2) ?
C11 C12 C13 C14 -0.7(4) ?
C12 C13 C14 C15 0.7(4) ?
C13 C14 C15 C16 -0.5(4) ?
C14 C15 C16 C11 0.2(3) ?
C12 C11 C16 C15 -0.2(3) ?
C3 C11 C16 C15 178.3(2) ?
N3 C1 N1 C3 176.5(2) yes
N2 C1 N1 C3 -1.2(2) yes
C11 C3 N1 C1 118.0(2) yes
C5 C3 N1 C1 -116.1(2) yes
C4 C3 N1 C1 -0.6(2) yes
O1 C4 N2 C1 175.7(2) ?
C3 C4 N2 C1 -3.2(2) yes
N3 C1 N2 C4 -175.1(2) yes
N1 C1 N2 C4 2.9(2) yes
N1 C1 N3 C2 -1.3(3) yes
N2 C1 N3 C2 176.2(2) yes
N4 C2 N3 C1 -168(2) yes

loop_
_cod_related_entry_id
_cod_related_entry_database
_cod_related_entry_code
1 ChemSpider 21138755
